data_2239287
loop_
_publ_author_name
'Yamuna, Thammarse S.'
'Jasinski, Jerry P.'
'Kaur, Manpreet'
'Anderson, Brian J.'
'Yathirajan, H. S.'

_publ_section_title
;
 5-(4-Fluorophenyl)-2<i>H</i>-pyrazol-1-ium 2,2,2-trifluoroacetate
;
_journal_coeditor_code SU2707
_journal_issue 4
_journal_name_full 'Acta Crystallographica Section E'
_journal_page_first o429
_journal_page_last o430
_journal_paper_doi 10.1107/S1600536814005200
_journal_volume 70
_journal_year 2014
_chemical_formula_iupac 'C9 H8 F N2 +, C2 F3 O2 -'
_chemical_formula_moiety 'C9 H8 F N2 +, C2 F3 O2 -'
_chemical_formula_sum 'C11 H8 F4 N2 O2'
_chemical_formula_weight 276.19
_chemical_name_common
;
5-(4-fluoro-phenyl)-2H-pyrazol-1-ium trifluoro-acetate
;
_chemical_name_systematic
;
5-(4-Fluorophenyl)-2<i>H</i>-pyrazol-1-ium 2,2,2-trifluoroacetate
;
_space_group_crystal_system monoclinic
_space_group_IT_number 4
_space_group_name_Hall 'P 2yb'
_space_group_name_H-M_alt 'P 1 21 1'
_symmetry_space_group_name_Hall 'P 2yb'
_symmetry_space_group_name_H-M 'P 1 21 1'
_atom_sites_solution_hydrogens mixed
_atom_sites_solution_primary direct
_audit_creation_method
;
  Olex2 1.2
  (compiled Apr 23 2013 17:54:37, GUI svn.r4466)
;
_cell_angle_alpha 90
_cell_angle_beta 93.354(3)
_cell_angle_gamma 90
_cell_formula_units_Z 4
_cell_length_a 6.7828(2)
_cell_length_b 16.8263(6)
_cell_length_c 10.4004(4)
_cell_measurement_reflns_used 3244
_cell_measurement_temperature 173(2)
_cell_measurement_theta_max 32.8006
_cell_measurement_theta_min 3.0023
_cell_volume 1184.96(7)
_computing_cell_refinement 'CrysAlis PRO (Agilent, 2012)'
_computing_data_collection 'CrysAlis PRO (Agilent, 2012)'
_computing_data_reduction 'CrysAlis RED (Agilent, 2012)'
_computing_molecular_graphics 'OLEX2 (Dolomanov <i>et al.</i>, 2009)'
_computing_publication_material 'OLEX2 (Dolomanov <i>et al.</i>, 2009)'
_computing_structure_refinement 'SHELXL2012 (Sheldrick, 2008)'
_computing_structure_solution 'SUPERFLIP (Palatinus & Chapuis, 2007)'
_diffrn_ambient_temperature 173(2)
_diffrn_detector_area_resol_mean 16.0416
_diffrn_measured_fraction_theta_full 0.999
_diffrn_measured_fraction_theta_max 0.903
_diffrn_measurement_device_type 'Agilent Xcalibur (Eos, Gemini)'
_diffrn_measurement_method '\w scans'
_diffrn_radiation_type MoK\a
_diffrn_radiation_wavelength 0.71073
_diffrn_reflns_av_R_equivalents 0.0285
_diffrn_reflns_limit_h_max 9
_diffrn_reflns_limit_h_min -9
_diffrn_reflns_limit_k_max 23
_diffrn_reflns_limit_k_min -24
_diffrn_reflns_limit_l_max 15
_diffrn_reflns_limit_l_min -15
_diffrn_reflns_number 13825
_diffrn_reflns_theta_full 26.000
_diffrn_reflns_theta_max 32.875
_diffrn_reflns_theta_min 3.008
_exptl_absorpt_coefficient_mu 0.149
_exptl_absorpt_correction_T_max 1.00000
_exptl_absorpt_correction_T_min 0.86658
_exptl_absorpt_correction_type multi-scan
_exptl_absorpt_process_details
;
(CrysAlis PRO and CrysAlis RED; Agilent, 2012)
;
_exptl_crystal_colour colourless
_exptl_crystal_density_diffrn 1.548
_exptl_crystal_description block
_exptl_crystal_F_000 560
_exptl_crystal_size_max 0.32
_exptl_crystal_size_mid 0.14
_exptl_crystal_size_min 0.12
_refine_diff_density_max 0.181
_refine_diff_density_min -0.206
_refine_ls_extinction_method none
_refine_ls_goodness_of_fit_ref 1.016
_refine_ls_hydrogen_treatment mixed
_refine_ls_matrix_type full
_refine_ls_number_parameters 419
_refine_ls_number_reflns 7270
_refine_ls_number_restraints 1
_refine_ls_restrained_S_all 1.016
_refine_ls_R_factor_all 0.0754
_refine_ls_R_factor_gt 0.0494
_refine_ls_shift/su_max 0.000
_refine_ls_shift/su_mean 0.000
_refine_ls_structure_factor_coef Fsqd
_refine_ls_weighting_details 'w=1/[\s^2^(Fo^2^)+(0.0401P)^2^+0.1594P] where P=(Fo^2^+2Fc^2^)/3'
_refine_ls_weighting_scheme calc
_refine_ls_wR_factor_gt 0.0958
_refine_ls_wR_factor_ref 0.1097
_reflns_number_gt 5352
_reflns_number_total 7270
_reflns_threshold_expression I>2\s(I)
_cod_data_source_file su2707sup1.cif
_cod_data_source_block I
_cod_original_cell_volume 1184.96(8)
_cod_database_code 2239287
_cod_database_fobs_code 2239287
_shelx_space_group_comment
;
The symmetry employed for this shelxl refinement is uniquely defined
by the following loop, which should always be used as a source of
symmetry information in preference to the above space-group names.
They are only intended as comments.
;

loop_
_space_group_symop_operation_xyz
'x, y, z'
'-x, y+1/2, -z'

loop_
_atom_site_type_symbol
_atom_site_label
_atom_site_fract_x
_atom_site_fract_y
_atom_site_fract_z
_atom_site_U_iso_or_equiv
_atom_site_adp_type
_atom_site_calc_flag
_atom_site_occupancy
_atom_site_disorder_assembly
_atom_site_disorder_group
F F1D 0.7862(10) 0.7079(9) 0.8704(15) 0.089(4) Uani d 0.73(5) A 1
F F1DA 0.793(4) 0.668(4) 0.912(3) 0.123(11) Uani d 0.27(5) A 2
F F2D 0.6499(18) 0.7180(7) 0.6830(13) 0.112(4) Uani d 0.63(5) A 1
F F2DA 0.686(5) 0.7292(9) 0.731(5) 0.152(11) Uani d 0.37(5) A 2
F F3D 0.558(2) 0.6299(6) 0.823(2) 0.081(4) Uani d 0.57(8) A 1
F F3DA 0.543(3) 0.6355(16) 0.788(5) 0.114(7) Uani d 0.43(8) A 2
O O1D 1.0279(3) 0.63369(12) 0.7099(2) 0.0408(5) Uani d 1 . .
O O2D 0.7848(3) 0.54440(13) 0.6797(2) 0.0499(6) Uani d 1 . .
C C1D 0.8581(4) 0.60784(15) 0.7155(3) 0.0335(5) Uani d 1 . .
C C2D 0.7130(5) 0.6654(2) 0.7773(4) 0.0560(9) Uani d 1 . .
F F1C 0.7172(16) 0.7924(4) 0.330(2) 0.144(9) Uani d 0.58(3) B 1
F F1CA 0.743(2) 0.7792(12) 0.237(2) 0.121(8) Uani d 0.42(3) B 2
F F2C 0.4749(11) 0.7172(5) 0.3343(11) 0.095(5) Uani d 0.540(14) B 1
F F2CA 0.624(3) 0.7661(11) 0.4070(14) 0.179(9) Uani d 0.460(14) B 2
F F3C 0.628(2) 0.7258(9) 0.1734(6) 0.116(5) Uani d 0.55(2) B 1
F F3CA 0.503(3) 0.7082(5) 0.248(3) 0.214(16) Uani d 0.45(2) B 2
O O1C 0.9686(3) 0.67332(13) 0.3635(2) 0.0491(5) Uani d 1 . .
O O2C 0.7104(3) 0.59074(12) 0.3406(2) 0.0547(6) Uani d 1 . .
C C1C 0.7934(5) 0.65565(15) 0.3406(3) 0.0365(6) Uani d 1 . .
C C2C 0.6556(6) 0.72546(19) 0.3014(4) 0.0599(10) Uani d 1 . .
F F1B 0.6835(3) 0.37120(13) -0.20823(17) 0.0577(5) Uani d 1 . .
N N1B 0.8500(3) 0.42473(13) 0.5212(2) 0.0329(5) Uani d 1 . .
H H1B 0.844(5) 0.461(2) 0.589(4) 0.058(10) Uiso d 1 . .
N N2B 0.8131(3) 0.44327(13) 0.3969(2) 0.0284(4) Uani d 1 . .
H H2B 0.783(7) 0.492(3) 0.375(4) 0.077(14) Uiso d 1 . .
C C1B 0.8796(4) 0.34634(17) 0.5313(3) 0.0372(6) Uani d 1 . .
H H1BA 0.9083 0.3185 0.6073 0.045 Uiso calc 1 . .
C C2B 0.8602(4) 0.31413(16) 0.4097(3) 0.0349(6) Uani d 1 . .
H H2BA 0.8738 0.2609 0.3881 0.042 Uiso calc 1 . .
C C3B 0.8161(3) 0.37683(15) 0.3249(2) 0.0266(5) Uani d 1 . .
C C4B 0.7787(3) 0.37670(16) 0.1853(2) 0.0270(5) Uani d 1 . .
C C5B 0.7429(3) 0.44680(16) 0.1155(3) 0.0309(5) Uani d 1 . .
H H5B 0.7399 0.4951 0.1587 0.037 Uiso calc 1 . .
C C6B 0.7119(4) 0.44506(18) -0.0168(3) 0.0360(6) Uani d 1 . .
H H6B 0.6890 0.4916 -0.0635 0.043 Uiso calc 1 . .
C C7B 0.7158(4) 0.3729(2) -0.0777(3) 0.0391(6) Uani d 1 . .
C C8B 0.7496(5) 0.30331(18) -0.0135(3) 0.0443(7) Uani d 1 . .
H H8B 0.7517 0.2554 -0.0581 0.053 Uiso calc 1 . .
C C9B 0.7808(4) 0.30496(16) 0.1193(3) 0.0364(6) Uani d 1 . .
H H9B 0.8032 0.2578 0.1645 0.044 Uiso calc 1 . .
F F1A 0.1746(3) 0.46388(14) -0.16103(17) 0.0633(6) Uani d 1 . .
N N1A 0.2469(3) 0.54317(14) 0.5635(2) 0.0342(5) Uani d 1 . .
H H1A 0.179(5) 0.578(2) 0.622(3) 0.054(10) Uiso d 1 . .
N N2A 0.2056(3) 0.55446(14) 0.4364(2) 0.0304(4) Uani d 1 . .
H H2A 0.127(5) 0.594(2) 0.412(3) 0.045(9) Uiso d 1 . .
C C1A 0.3425(4) 0.47499(18) 0.5801(3) 0.0374(6) Uani d 1 . .
H H1AA 0.3878 0.4537 0.6589 0.045 Uiso calc 1 . .
C C2A 0.3641(4) 0.44055(17) 0.4604(3) 0.0334(5) Uani d 1 . .
H H2AA 0.4243 0.3923 0.4433 0.040 Uiso calc 1 . .
C C3A 0.2767(3) 0.49337(14) 0.3714(2) 0.0272(5) Uani d 1 . .
C C4A 0.2539(3) 0.48770(15) 0.2306(2) 0.0287(5) Uani d 1 . .
C C5A 0.2251(4) 0.55489(17) 0.1529(3) 0.0375(6) Uani d 1 . .
H H5A 0.2229 0.6051 0.1902 0.045 Uiso calc 1 . .
C C6A 0.1999(5) 0.5467(2) 0.0206(3) 0.0444(7) Uani d 1 . .
H H6A 0.1812 0.5911 -0.0320 0.053 Uiso calc 1 . .
C C7A 0.2032(4) 0.47215(19) -0.0312(3) 0.0410(7) Uani d 1 . .
C C8A 0.2336(4) 0.40478(18) 0.0413(3) 0.0379(6) Uani d 1 . .
H H8A 0.2373 0.3550 0.0028 0.045 Uiso calc 1 . .
C C9A 0.2588(4) 0.41308(16) 0.1737(3) 0.0305(5) Uani d 1 . .
H H9A 0.2792 0.3682 0.2250 0.037 Uiso calc 1 . .

loop_
_atom_site_aniso_label
_atom_site_aniso_U_11
_atom_site_aniso_U_22
_atom_site_aniso_U_33
_atom_site_aniso_U_12
_atom_site_aniso_U_13
_atom_site_aniso_U_23
F1D 0.075(4) 0.083(6) 0.109(6) -0.001(3) 0.018(3) -0.066(5)
F1DA 0.160(17) 0.13(3) 0.076(13) 0.036(13) 0.030(9) -0.068(16)
F2D 0.148(6) 0.081(6) 0.106(6) 0.084(6) 0.007(6) 0.008(4)
F2DA 0.215(19) 0.022(5) 0.23(2) 0.023(8) 0.147(18) 0.008(9)
F3D 0.083(7) 0.041(5) 0.126(7) -0.002(4) 0.070(6) -0.009(6)
F3DA 0.043(6) 0.118(14) 0.184(17) -0.015(6) 0.031(8) -0.081(11)
O1D 0.0453(11) 0.0305(10) 0.0475(12) -0.0042(9) 0.0114(9) -0.0045(8)
O2D 0.0491(12) 0.0356(11) 0.0655(15) -0.0043(9) 0.0070(10) -0.0206(10)
C1D 0.0442(15) 0.0257(12) 0.0309(13) 0.0004(10) 0.0038(11) -0.0035(10)
C2D 0.052(2) 0.0357(17) 0.082(3) -0.0051(14) 0.0195(18) -0.0178(17)
F1C 0.095(7) 0.019(3) 0.30(2) 0.009(3) -0.123(10) -0.021(6)
F1CA 0.131(9) 0.084(10) 0.146(15) 0.002(7) -0.019(9) 0.085(10)
F2C 0.053(4) 0.064(5) 0.171(10) 0.032(4) 0.036(6) 0.030(5)
F2CA 0.23(2) 0.111(11) 0.197(12) 0.118(12) -0.002(11) -0.057(9)
F3C 0.133(9) 0.148(10) 0.064(4) 0.069(8) -0.023(4) 0.032(4)
F3CA 0.142(14) 0.033(4) 0.44(4) -0.005(7) -0.221(19) 0.004(11)
O1C 0.0460(12) 0.0312(11) 0.0684(15) 0.0051(9) -0.0115(10) -0.0022(9)
O2C 0.0573(14) 0.0239(11) 0.0811(17) 0.0021(9) -0.0101(12) 0.0003(10)
C1C 0.0483(16) 0.0226(12) 0.0370(14) 0.0065(11) -0.0096(12) -0.0027(10)
C2C 0.058(2) 0.0259(15) 0.092(3) 0.0019(14) -0.028(2) 0.0049(16)
F1B 0.0747(14) 0.0629(12) 0.0345(9) -0.0106(11) -0.0057(9) -0.0004(9)
N1B 0.0306(11) 0.0331(12) 0.0351(13) 0.0018(8) 0.0032(9) -0.0047(9)
N2B 0.0262(10) 0.0213(10) 0.0378(12) 0.0013(8) 0.0036(8) -0.0006(8)
C1B 0.0400(15) 0.0345(14) 0.0371(15) 0.0060(11) 0.0019(12) 0.0019(11)
C2B 0.0432(15) 0.0234(12) 0.0382(15) 0.0047(11) 0.0043(11) -0.0005(10)
C3B 0.0228(10) 0.0219(10) 0.0357(13) 0.0012(9) 0.0056(9) 0.0003(10)
C4B 0.0209(10) 0.0265(11) 0.0339(12) -0.0020(9) 0.0033(9) 0.0002(10)
C5B 0.0256(11) 0.0259(12) 0.0414(15) -0.0006(9) 0.0040(10) 0.0013(10)
C6B 0.0297(12) 0.0397(15) 0.0385(15) -0.0012(11) 0.0013(11) 0.0099(12)
C7B 0.0376(14) 0.0469(16) 0.0323(14) -0.0073(13) -0.0018(11) 0.0001(12)
C8B 0.057(2) 0.0367(16) 0.0384(16) -0.0037(13) -0.0010(13) -0.0072(12)
C9B 0.0437(15) 0.0268(13) 0.0383(15) -0.0012(11) -0.0005(11) -0.0014(11)
F1A 0.0772(14) 0.0833(16) 0.0299(10) 0.0056(12) 0.0085(9) -0.0018(9)
N1A 0.0292(11) 0.0404(13) 0.0329(12) 0.0009(9) 0.0015(9) -0.0032(9)
N2A 0.0259(10) 0.0298(11) 0.0351(12) -0.0004(8) -0.0022(8) -0.0005(9)
C1A 0.0323(13) 0.0458(17) 0.0345(14) 0.0048(11) 0.0035(11) 0.0057(12)
C2A 0.0287(12) 0.0380(14) 0.0341(14) 0.0049(10) 0.0056(10) 0.0066(11)
C3A 0.0213(10) 0.0277(12) 0.0326(13) -0.0024(9) 0.0018(9) 0.0012(9)
C4A 0.0227(11) 0.0315(13) 0.0319(13) -0.0015(9) 0.0029(9) 0.0016(10)
C5A 0.0430(15) 0.0320(14) 0.0375(15) -0.0048(11) 0.0015(12) 0.0031(11)
C6A 0.0466(16) 0.0470(17) 0.0398(17) -0.0019(14) 0.0046(13) 0.0131(13)
C7A 0.0358(14) 0.059(2) 0.0292(14) 0.0001(13) 0.0064(11) -0.0013(13)
C8A 0.0323(13) 0.0418(15) 0.0405(16) -0.0011(11) 0.0100(12) -0.0076(12)
C9A 0.0249(11) 0.0323(13) 0.0348(14) 0.0000(9) 0.0056(10) 0.0020(10)

loop_
_atom_type_symbol
_atom_type_description
_atom_type_scat_dispersion_real
_atom_type_scat_dispersion_imag
_atom_type_scat_source
C C 0.0033 0.0016 'International Tables Vol C Tables 4.2.6.8 and 6.1.1.4'
H H 0.0000 0.0000 'International Tables Vol C Tables 4.2.6.8 and 6.1.1.4'
N N 0.0061 0.0033 'International Tables Vol C Tables 4.2.6.8 and 6.1.1.4'
O O 0.0106 0.0060 'International Tables Vol C Tables 4.2.6.8 and 6.1.1.4'
F F 0.0171 0.0103 'International Tables Vol C Tables 4.2.6.8 and 6.1.1.4'

loop_
_geom_angle_atom_site_label_1
_geom_angle_atom_site_label_2
_geom_angle_atom_site_label_3
_geom_angle
O1D C1D C2D 114.6(2)
O2D C1D O1D 130.8(3)
O2D C1D C2D 114.5(3)
F1D C2D F2D 105.7(11)
F1D C2D F3D 105.0(11)
F1D C2D C1D 115.9(5)
F1DA C2D C1D 101.8(14)
F2D C2D C1D 106.7(6)
F2DA C2D F1DA 114(4)
F2DA C2D F3DA 106(3)
F2DA C2D C1D 119.1(13)
F3D C2D F2D 109.2(10)
F3D C2D C1D 114.0(6)
F3DA C2D F1DA 103(3)
F3DA C2D C1D 113.0(9)
O1C C1C C2C 115.4(2)
O2C C1C O1C 130.5(3)
O2C C1C C2C 114.0(3)
F1C C2C F2C 110.2(10)
F1C C2C F3C 105.3(12)
F1C C2C C1C 116.2(4)
F1CA C2C F2CA 99.9(15)
F1CA C2C C1C 112.3(6)
F2C C2C F3C 100.6(7)
F2C C2C C1C 114.6(5)
F2CA C2C C1C 107.5(6)
F3C C2C C1C 108.3(4)
F3CA C2C F1CA 110.5(16)
F3CA C2C F2CA 109.4(17)
F3CA C2C C1C 116.0(5)
N2B N1B H1B 124(2)
C1B N1B H1B 127(2)
C1B N1B N2B 108.9(2)
N1B N2B H2B 120(3)
N1B N2B C3B 109.6(2)
C3B N2B H2B 130(3)
N1B C1B H1BA 125.9
N1B C1B C2B 108.1(3)
C2B C1B H1BA 125.9
C1B C2B H2BA 126.6
C1B C2B C3B 106.8(2)
C3B C2B H2BA 126.6
N2B C3B C2B 106.6(2)
N2B C3B C4B 123.2(2)
C2B C3B C4B 130.2(2)
C5B C4B C3B 122.0(2)
C9B C4B C3B 119.1(2)
C9B C4B C5B 118.9(2)
C4B C5B H5B 119.6
C6B C5B C4B 120.8(3)
C6B C5B H5B 119.6
C5B C6B H6B 120.9
C7B C6B C5B 118.3(3)
C7B C6B H6B 120.9
F1B C7B C6B 118.2(3)
C8B C7B F1B 118.9(3)
C8B C7B C6B 122.9(3)
C7B C8B H8B 120.6
C7B C8B C9B 118.9(3)
C9B C8B H8B 120.6
C4B C9B H9B 119.8
C8B C9B C4B 120.3(3)
C8B C9B H9B 119.8
N2A N1A H1A 117(2)
C1A N1A H1A 133(2)
C1A N1A N2A 108.7(2)
N1A N2A H2A 118(2)
C3A N2A N1A 109.1(2)
C3A N2A H2A 132(2)
N1A C1A H1AA 125.6
N1A C1A C2A 108.7(2)
C2A C1A H1AA 125.6
C1A C2A H2AA 127.3
C1A C2A C3A 105.5(2)
C3A C2A H2AA 127.3
N2A C3A C2A 107.9(2)
N2A C3A C4A 122.3(2)
C2A C3A C4A 129.7(2)
C5A C4A C3A 121.9(2)
C9A C4A C3A 118.7(2)
C9A C4A C5A 119.4(2)
C4A C5A H5A 120.0
C6A C5A C4A 120.0(3)
C6A C5A H5A 120.0
C5A C6A H6A 120.7
C7A C6A C5A 118.7(3)
C7A C6A H6A 120.7
F1A C7A C6A 118.8(3)
F1A C7A C8A 118.0(3)
C6A C7A C8A 123.2(3)
C7A C8A H8A 121.0
C7A C8A C9A 118.0(3)
C9A C8A H8A 121.0
C4A C9A H9A 119.7
C8A C9A C4A 120.7(2)
C8A C9A H9A 119.7

loop_
_geom_bond_atom_site_label_1
_geom_bond_atom_site_label_2
_geom_bond_distance
F1D C2D 1.281(8)
F1DA C2D 1.47(3)
F2D C2D 1.371(9)
F2DA C2D 1.19(2)
F3D C2D 1.324(11)
F3DA C2D 1.270(18)
O1D C1D 1.236(3)
O2D C1D 1.226(3)
C1D C2D 1.546(4)
F1C C2C 1.232(6)
F1CA C2C 1.291(11)
F2C C2C 1.299(7)
F2CA C2C 1.322(11)
F3C C2C 1.333(8)
F3CA C2C 1.183(8)
O1C C1C 1.234(4)
O2C C1C 1.229(3)
C1C C2C 1.541(4)
F1B C7B 1.363(3)
N1B H1B 0.94(4)
N1B N2B 1.340(3)
N1B C1B 1.337(3)
N2B H2B 0.87(5)
N2B C3B 1.346(3)
C1B H1BA 0.9300
C1B C2B 1.375(4)
C2B H2BA 0.9300
C2B C3B 1.396(4)
C3B C4B 1.459(3)
C4B C5B 1.399(4)
C4B C9B 1.389(4)
C5B H5B 0.9300
C5B C6B 1.380(4)
C6B H6B 0.9300
C6B C7B 1.370(4)
C7B C8B 1.361(4)
C8B H8B 0.9300
C8B C9B 1.385(4)
C9B H9B 0.9300
F1A C7A 1.360(3)
N1A H1A 0.98(4)
N1A N2A 1.349(3)
N1A C1A 1.324(4)
N2A H2A 0.88(4)
N2A C3A 1.336(3)
C1A H1AA 0.9300
C1A C2A 1.389(4)
C2A H2AA 0.9300
C2A C3A 1.390(4)
C3A C4A 1.467(3)
C4A C5A 1.397(4)
C4A C9A 1.389(4)
C5A H5A 0.9300
C5A C6A 1.384(4)
C6A H6A 0.9300
C6A C7A 1.366(4)
C7A C8A 1.371(4)
C8A H8A 0.9300
C8A C9A 1.384(4)
C9A H9A 0.9300

loop_
_geom_hbond_atom_site_label_D
_geom_hbond_atom_site_label_H
_geom_hbond_atom_site_label_A
_geom_hbond_site_symmetry_A
_geom_hbond_distance_DH
_geom_hbond_distance_HA
_geom_hbond_distance_DA
_geom_hbond_angle_DHA
N1B H1B O2D . 0.94(4) 1.75(4) 2.656(3) 162(4)
N2B H2B O2C . 0.87(5) 1.77(5) 2.634(3) 175(4)
N1A H1A O1D 1_455 0.98(4) 1.69(4) 2.665(3) 170(3)
N2A H2A O1C 1_455 0.88(4) 1.77(4) 2.649(3) 180(4)
C1B H1BA O1C 2_746 0.93 2.59 3.256(3) 129
C2B H2BA O1D 2_746 0.93 2.48 3.384(3) 165
C5B H5B O2C . 0.93 2.50 3.385(4) 159
C9A H9A F2DA 2_646 0.93 2.39 3.26(3) 156

loop_
_geom_torsion_atom_site_label_1
_geom_torsion_atom_site_label_2
_geom_torsion_atom_site_label_3
_geom_torsion_atom_site_label_4
_geom_torsion
O1D C1D C2D F1D -35.8(11)
O1D C1D C2D F1DA -67(3)
O1D C1D C2D F2D 81.5(8)
O1D C1D C2D F2DA 58(3)
O1D C1D C2D F3D -157.9(12)
O1D C1D C2D F3DA -177(3)
O2D C1D C2D F1D 144.7(11)
O2D C1D C2D F1DA 113(3)
O2D C1D C2D F2D -98.0(8)
O2D C1D C2D F2DA -121(3)
O2D C1D C2D F3D 22.6(12)
O2D C1D C2D F3DA 4(3)
O1C C1C C2C F1C -19.2(15)
O1C C1C C2C F1CA 33.1(15)
O1C C1C C2C F2C -149.6(7)
O1C C1C C2C F2CA -75.8(14)
O1C C1C C2C F3C 99.0(9)
O1C C1C C2C F3CA 161(2)
O2C C1C C2C F1C 162.5(15)
O2C C1C C2C F1CA -145.2(14)
O2C C1C C2C F2C 32.1(8)
O2C C1C C2C F2CA 105.9(13)
O2C C1C C2C F3C -79.3(9)
O2C C1C C2C F3CA -17(2)
F1B C7B C8B C9B -179.5(3)
N1B N2B C3B C2B -0.9(3)
N1B N2B C3B C4B 179.2(2)
N1B C1B C2B C3B -0.3(3)
N2B N1B C1B C2B -0.2(3)
N2B C3B C4B C5B 2.1(3)
N2B C3B C4B C9B -178.6(2)
C1B N1B N2B C3B 0.7(3)
C1B C2B C3B N2B 0.7(3)
C1B C2B C3B C4B -179.3(2)
C2B C3B C4B C5B -177.8(2)
C2B C3B C4B C9B 1.4(4)
C3B C4B C5B C6B 178.7(2)
C3B C4B C9B C8B -178.7(2)
C4B C5B C6B C7B 0.5(4)
C5B C4B C9B C8B 0.6(4)
C5B C6B C7B F1B 179.5(2)
C5B C6B C7B C8B -0.3(4)
C6B C7B C8B C9B 0.3(5)
C7B C8B C9B C4B -0.4(4)
C9B C4B C5B C6B -0.6(3)
F1A C7A C8A C9A -178.7(2)
N1A N2A C3A C2A 0.9(3)
N1A N2A C3A C4A 179.4(2)
N1A C1A C2A C3A 0.7(3)
N2A N1A C1A C2A -0.1(3)
N2A C3A C4A C5A 24.1(4)
N2A C3A C4A C9A -155.1(2)
C1A N1A N2A C3A -0.5(3)
C1A C2A C3A N2A -0.9(3)
C1A C2A C3A C4A -179.3(2)
C2A C3A C4A C5A -157.8(3)
C2A C3A C4A C9A 23.0(4)
C3A C4A C5A C6A -178.6(2)
C3A C4A C9A C8A 178.6(2)
C4A C5A C6A C7A 0.2(4)
C5A C4A C9A C8A -0.6(4)
C5A C6A C7A F1A 178.7(3)
C5A C6A C7A C8A -1.1(5)
C6A C7A C8A C9A 1.1(4)
C7A C8A C9A C4A -0.2(4)
C9A C4A C5A C6A 0.6(4)
